data_4123586
loop_
_publ_author_name
'Britvin, Sergey N.'
'Lotnyk, Andriy'

_publ_section_title
;
 Water-Soluble Phosphine Capable of Dissolving Elemental Gold: The Missing
 Link between 1,3,5-Triaza-7-phosphaadamantane (PTA) and Verkade's
 Ephemeral Ligand.
;
_journal_issue 16
_journal_name_full 'Journal of the American Chemical Society'
_journal_page_first 5526
_journal_page_last 5535
_journal_paper_doi 10.1021/jacs.5b01851
_journal_volume 137
_journal_year 2015
_chemical_formula_moiety 'C6 H12 N3 P'
_chemical_formula_sum 'C6 H12 N3 P'
_chemical_formula_weight 157.16
_chemical_name_common PTA
_chemical_name_systematic 1,3,5-triaza-7-phosphaadamantane
_space_group_IT_number 160
_symmetry_cell_setting trigonal
_symmetry_space_group_name_Hall 'R 3 -2"'
_symmetry_space_group_name_H-M 'R 3 m :H'
_atom_sites_solution_hydrogens geom
_atom_sites_solution_primary direct
_atom_sites_solution_secondary difmap
_audit_creation_method SHELXL-97
_cell_angle_alpha 90.00
_cell_angle_beta 90.00
_cell_angle_gamma 120.00
_cell_formula_units_Z 3
_cell_length_a 9.4937(1)
_cell_length_b 9.4937(1)
_cell_length_c 6.9591(2)
_cell_measurement_reflns_used 6700
_cell_measurement_temperature 100(2)
_cell_measurement_theta_max 40.422
_cell_measurement_theta_min 3.620
_cell_volume 543.194(18)
_computing_cell_refinement
;
CrysAlisPro, Agilent Technologies,
Version 1.171.36.32 (release 02-08-2013 CrysAlis171 .NET)
(compiled Aug  2 2013,16:46:58)
;
_computing_data_collection 'Bruker APEX2'
_computing_data_reduction
;
CrysAlisPro, Agilent Technologies,
Version 1.171.36.32 (release 02-08-2013 CrysAlis171 .NET)
(compiled Aug  2 2013,16:46:58)
;
_computing_molecular_graphics 'Olex2 v1.2-ac2'
_computing_structure_refinement 'SHELXL-97 (Sheldrick, 1997)'
_computing_structure_solution 'SHELXS-97 (Sheldrick, 1990)'
_diffrn_ambient_temperature 100(2)
_diffrn_measured_fraction_theta_full 1.000
_diffrn_measured_fraction_theta_max 1.000
_diffrn_measurement_device_type 'Bruker APEX-II CCD'
_diffrn_measurement_method '\f and \w scans'
_diffrn_radiation_monochromator graphite
_diffrn_radiation_source 'sealed tube'
_diffrn_radiation_type MoK\a
_diffrn_radiation_wavelength 0.71073
_diffrn_reflns_av_R_equivalents 0.0162
_diffrn_reflns_av_sigmaI/netI 0.0052
_diffrn_reflns_limit_h_max 15
_diffrn_reflns_limit_h_min -16
_diffrn_reflns_limit_k_max 16
_diffrn_reflns_limit_k_min -16
_diffrn_reflns_limit_l_max 11
_diffrn_reflns_limit_l_min -11
_diffrn_reflns_number 7935
_diffrn_reflns_theta_full 37.50
_diffrn_reflns_theta_max 37.50
_diffrn_reflns_theta_min 3.84
_exptl_absorpt_coefficient_mu 0.301
_exptl_absorpt_correction_T_max 1.00000
_exptl_absorpt_correction_T_min 0.91395
_exptl_absorpt_correction_type multi-scan
_exptl_absorpt_process_details
;
CrysAlisPro, Agilent Technologies,
Version 1.171.36.32 (release 02-08-2013 CrysAlis171 .NET)
(compiled Aug  2 2013,16:46:58)
Empirical absorption correction using spherical harmonics,
 implemented in SCALE3 ABSPACK scaling algorithm.
;
_exptl_crystal_colour colorless
_exptl_crystal_density_diffrn 1.441
_exptl_crystal_density_method 'not measured'
_exptl_crystal_description isometric
_exptl_crystal_F_000 252
_exptl_crystal_size_max 0.3
_exptl_crystal_size_mid 0.3
_exptl_crystal_size_min 0.3
_refine_diff_density_max 0.246
_refine_diff_density_min -0.165
_refine_diff_density_rms 0.039
_refine_ls_abs_structure_details 'Flack H D (1983), Acta Cryst. A39, 876-881'
_refine_ls_abs_structure_Flack 0.05(6)
_refine_ls_extinction_method none
_refine_ls_goodness_of_fit_ref 1.199
_refine_ls_hydrogen_treatment mixed
_refine_ls_matrix_type full
_refine_ls_number_parameters 26
_refine_ls_number_reflns 730
_refine_ls_number_restraints 1
_refine_ls_restrained_S_all 1.198
_refine_ls_R_factor_all 0.0165
_refine_ls_R_factor_gt 0.0163
_refine_ls_shift/su_max 0.001
_refine_ls_shift/su_mean 0.000
_refine_ls_structure_factor_coef Fsqd
_refine_ls_weighting_details 'calc w=1/[\s^2^(Fo^2^)+(0.0351P)^2^+0.0284P] where P=(Fo^2^+2Fc^2^)/3'
_refine_ls_weighting_scheme calc
_refine_ls_wR_factor_gt 0.0493
_refine_ls_wR_factor_ref 0.0494
_reflns_number_gt 726
_reflns_number_total 730
_reflns_threshold_expression >2sigma(I)
_cod_data_source_file PTA.cif
_cod_data_source_block PTA
_cod_depositor_comments
;
The following automatic conversions were performed:

'_symmetry_cell_setting' value 'Trigonal' changed to 'trigonal'
according to
/usr/data/users/saulius/crontab/automatic-downloads/rss-feeds/ACS/lib/dictionaries/cif_core.dic
dictionary named 'cif_core.dic' version 2.4.2 from 2011-04-26.

Automatic conversion script
Id: cif_fix_values 3271 2015-04-21 07:52:19Z andrius 

 Adding full bibliography for 4123579--4123586.cif.
;
_cod_original_cell_volume 543.19(2)
_cod_original_sg_symbol_H-M 'R 3 m'
_cod_database_code 4123586

loop_
_symmetry_equiv_pos_as_xyz
'x, y, z'
'-y, x-y, z'
'-x+y, -x, z'
'-y, -x, z'
'-x+y, y, z'
'x, x-y, z'
'x+2/3, y+1/3, z+1/3'
'-y+2/3, x-y+1/3, z+1/3'
'-x+y+2/3, -x+1/3, z+1/3'
'-y+2/3, -x+1/3, z+1/3'
'-x+y+2/3, y+1/3, z+1/3'
'x+2/3, x-y+1/3, z+1/3'
'x+1/3, y+2/3, z+2/3'
'-y+1/3, x-y+2/3, z+2/3'
'-x+y+1/3, -x+2/3, z+2/3'
'-y+1/3, -x+2/3, z+2/3'
'-x+y+1/3, y+2/3, z+2/3'
'x+1/3, x-y+2/3, z+2/3'

loop_
_atom_site_label
_atom_site_type_symbol
_atom_site_fract_x
_atom_site_fract_y
_atom_site_fract_z
_atom_site_U_iso_or_equiv
_atom_site_adp_type
_atom_site_occupancy
_atom_site_symmetry_multiplicity
_atom_site_calc_flag
_atom_site_refinement_flags
P1 P 0.6667 0.3333 0.503530(16) 0.01847(7) Uani 1 6 d S
C1 C 0.56943(4) 0.43057(4) 0.64178(11) 0.01620(10) Uani 1 2 d S
C2 C 0.49977(7) 0.24989(4) 0.91537(11) 0.01462(10) Uani 1 2 d S
H2B H 0.3889 0.1944 0.8678 0.018 Uiso 1 2 calc SR
H2A H 0.4949 0.2474 1.0546 0.018 Uiso 1 2 calc SR
N1 N 0.58005(3) 0.41995(3) 0.85183(8) 0.01293(9) Uani 1 2 d S
H1 H 0.6279(12) 0.5451(16) 0.6062(17) 0.028(2) Uiso 1 1 d .

loop_
_atom_site_aniso_label
_atom_site_aniso_U_11
_atom_site_aniso_U_22
_atom_site_aniso_U_33
_atom_site_aniso_U_23
_atom_site_aniso_U_13
_atom_site_aniso_U_12
P1 0.02329(10) 0.02329(10) 0.00883(9) 0.000 0.000 0.01165(5)
C1 0.01539(16) 0.01539(16) 0.0194(3) 0.00314(9) -0.00314(9) 0.00887(19)
C2 0.0122(2) 0.01400(15) 0.0170(2) 0.00267(8) 0.00534(16) 0.00611(10)
N1 0.01122(13) 0.01122(13) 0.01678(19) -0.00095(7) 0.00095(7) 0.00594(14)

loop_
_atom_type_symbol
_atom_type_description
_atom_type_scat_dispersion_real
_atom_type_scat_dispersion_imag
_atom_type_scat_source
C C 0.0033 0.0016 'International Tables Vol C Tables 4.2.6.8 and 6.1.1.4'
H H 0.0000 0.0000 'International Tables Vol C Tables 4.2.6.8 and 6.1.1.4'
N N 0.0061 0.0033 'International Tables Vol C Tables 4.2.6.8 and 6.1.1.4'
P P 0.1023 0.0942 'International Tables Vol C Tables 4.2.6.8 and 6.1.1.4'

loop_
_geom_angle_atom_site_label_1
_geom_angle_atom_site_label_2
_geom_angle_atom_site_label_3
_geom_angle
_geom_angle_site_symmetry_1
_geom_angle_site_symmetry_3
C1 P1 C1 95.81(3) 2_655 3_665
C1 P1 C1 95.81(3) 2_655 .
C1 P1 C1 95.81(3) 3_665 .
N1 C1 P1 114.22(4) . .
N1 C1 H1 108.0(7) . .
P1 C1 H1 105.9(7) . .
N1 C2 N1 114.43(5) . 2_655
N1 C2 H2B 108.7 . .
N1 C2 H2B 108.7 2_655 .
N1 C2 H2A 108.7 . .
N1 C2 H2A 108.7 2_655 .
H2B C2 H2A 107.6 . .
C2 N1 C2 108.18(6) . 3_665
C2 N1 C1 111.04(4) . .
C2 N1 C1 111.04(4) 3_665 .

loop_
_geom_bond_atom_site_label_1
_geom_bond_atom_site_label_2
_geom_bond_distance
_geom_bond_site_symmetry_2
P1 C1 1.8661(7) 2_655
P1 C1 1.8662(7) 3_665
P1 C1 1.8661(7) .
C1 N1 1.4721(10) .
C1 H1 0.974(12) .
C2 N1 1.4672(5) .
C2 N1 1.4672(5) 2_655
C2 H2B 0.9700 .
C2 H2A 0.9700 .

loop_
_geom_torsion_atom_site_label_1
_geom_torsion_atom_site_label_2
_geom_torsion_atom_site_label_3
_geom_torsion_atom_site_label_4
_geom_torsion
_geom_torsion_site_symmetry_1
_geom_torsion_site_symmetry_4
C1 P1 C1 N1 48.236(17) 2_655 .
C1 P1 C1 N1 -48.235(17) 3_665 .
N1 C2 N1 C2 -55.27(10) 2_655 3_665
N1 C2 N1 C1 66.81(7) 2_655 .
P1 C1 N1 C2 -60.20(3) . .
P1 C1 N1 C2 60.20(3) . 3_665
